data_4348427
loop_
_publ_author_name
'Macdonald, Charles L. B.'
'Binder, Justin F.'
'Swidan, Ala'aeddeen'
'Nguyen, Jennifer H.'
'Kosnik, Stephanie C.'
'Ellis, Bobby D.'

_publ_section_title
;
 Convenient Preparation and Detailed Analysis of a Series of
 NHC-Stabilized Phosphorus(I) Dyes and Their Derivatives.
;
_journal_issue 14
_journal_name_full 'Inorganic chemistry'
_journal_page_first 7152
_journal_page_last 7166
_journal_paper_doi 10.1021/acs.inorgchem.6b01163
_journal_volume 55
_journal_year 2016
_chemical_formula_moiety 'C24 H20 B, C14 H24 N4 P'
_chemical_formula_sum 'C38 H44 B N4 P'
_chemical_formula_weight 598.55
_space_group_crystal_system monoclinic
_space_group_IT_number 14
_space_group_name_Hall '-P 2yn'
_space_group_name_H-M_alt 'P 1 21/n 1'
_atom_sites_solution_hydrogens geom
_audit_creation_method SHELXL-2014/7
_cell_angle_alpha 90
_cell_angle_beta 92.616(2)
_cell_angle_gamma 90
_cell_formula_units_Z 4
_cell_length_a 9.6887(8)
_cell_length_b 29.759(3)
_cell_length_c 11.3473(9)
_cell_measurement_reflns_used 9548
_cell_measurement_temperature 100(2)
_cell_measurement_theta_max 26.98
_cell_measurement_theta_min 2.91
_cell_volume 3268.3(5)
_computing_cell_refinement 'Bruker SAINT'
_computing_data_collection 'Bruker APEX2'
_computing_data_reduction 'Bruker SAINT'
_computing_molecular_graphics 'Bruker SHELXTL'
_computing_publication_material 'Bruker SHELXTL'
_computing_structure_refinement 'SHELXL-2014/7 (Sheldrick, 2014)'
_computing_structure_solution 'SHELXS-97 (Sheldrick 2008)'
_diffrn_ambient_temperature 100(2)
_diffrn_measured_fraction_theta_full 0.998
_diffrn_measured_fraction_theta_max 0.996
_diffrn_measurement_device_type 'Bruker APEX-II CCD'
_diffrn_measurement_method '\f and \w scans'
_diffrn_radiation_type MoK\a
_diffrn_radiation_wavelength 0.71073
_diffrn_reflns_av_R_equivalents 0.0740
_diffrn_reflns_av_unetI/netI 0.0559
_diffrn_reflns_Laue_measured_fraction_full 0.998
_diffrn_reflns_Laue_measured_fraction_max 0.996
_diffrn_reflns_limit_h_max 12
_diffrn_reflns_limit_h_min -12
_diffrn_reflns_limit_k_max 38
_diffrn_reflns_limit_k_min -38
_diffrn_reflns_limit_l_max 14
_diffrn_reflns_limit_l_min -14
_diffrn_reflns_number 62403
_diffrn_reflns_point_group_measured_fraction_full 0.998
_diffrn_reflns_point_group_measured_fraction_max 0.996
_diffrn_reflns_theta_full 25.242
_diffrn_reflns_theta_max 27.166
_diffrn_reflns_theta_min 2.911
_exptl_absorpt_coefficient_mu 0.117
_exptl_absorpt_correction_T_max 0.978
_exptl_absorpt_correction_T_min 0.897
_exptl_absorpt_correction_type multi-scan
_exptl_absorpt_process_details 'SADABS; Bruker,2014'
_exptl_crystal_colour yellow
_exptl_crystal_density_diffrn 1.216
_exptl_crystal_description block
_exptl_crystal_F_000 1280
_exptl_crystal_size_max 0.500
_exptl_crystal_size_mid 0.213
_exptl_crystal_size_min 0.193
_refine_diff_density_max 0.363
_refine_diff_density_min -0.362
_refine_diff_density_rms 0.064
_refine_ls_extinction_method none
_refine_ls_goodness_of_fit_ref 1.155
_refine_ls_hydrogen_treatment constr
_refine_ls_matrix_type full
_refine_ls_number_parameters 405
_refine_ls_number_reflns 7237
_refine_ls_number_restraints 0
_refine_ls_restrained_S_all 1.155
_refine_ls_R_factor_all 0.0973
_refine_ls_R_factor_gt 0.0684
_refine_ls_shift/su_max 0.000
_refine_ls_shift/su_mean 0.000
_refine_ls_structure_factor_coef Fsqd
_refine_ls_weighting_details 'w=1/[\s^2^(Fo^2^)+(0.0333P)^2^+4.0527P] where P=(Fo^2^+2Fc^2^)/3'
_refine_ls_weighting_scheme calc
_refine_ls_wR_factor_gt 0.1201
_refine_ls_wR_factor_ref 0.1298
_reflns_Friedel_coverage 0.000
_reflns_number_gt 5550
_reflns_number_total 7237
_reflns_threshold_expression 'I > 2\s(I)'
_cod_data_source_file ic6b01163_si_013.cif
_cod_data_source_block shelx
_cod_original_sg_symbol_H-M 'P 21/n'
_cod_database_code 4348427
_shelx_shelxl_version_number 2014/7
_shelx_space_group_comment
;
The symmetry employed for this shelxl refinement is uniquely defined
by the following loop, which should always be used as a source of
symmetry information in preference to the above space-group names.
They are only intended as comments.
;
_shelx_estimated_absorpt_t_min 0.944
_shelx_estimated_absorpt_t_max 0.978

loop_
_space_group_symop_operation_xyz
'x, y, z'
'-x+1/2, y+1/2, -z+1/2'
'-x, -y, -z'
'x-1/2, -y-1/2, z-1/2'

loop_
_atom_site_label
_atom_site_type_symbol
_atom_site_fract_x
_atom_site_fract_y
_atom_site_fract_z
_atom_site_U_iso_or_equiv
_atom_site_adp_type
_atom_site_occupancy
_atom_site_site_symmetry_order
_atom_site_calc_flag
_atom_site_refinement_flags_posn
_atom_site_refinement_flags_adp
P P 0.56892(6) 0.10459(2) 0.18940(5) 0.01428(15) Uani 1 1 d . .
C11 C 0.4816(2) 0.15292(8) 0.24584(19) 0.0118(5) Uani 1 1 d . .
N12 N 0.52569(19) 0.17706(6) 0.34133(16) 0.0110(4) Uani 1 1 d . .
N15 N 0.37459(19) 0.17657(6) 0.19590(16) 0.0120(4) Uani 1 1 d . .
C13 C 0.4481(2) 0.21627(8) 0.3499(2) 0.0119(5) Uani 1 1 d . .
C14 C 0.3521(2) 0.21559(8) 0.2600(2) 0.0134(5) Uani 1 1 d . .
C21 C 0.4183(2) 0.07067(7) 0.1508(2) 0.0113(5) Uani 1 1 d . .
N22 N 0.38861(19) 0.05200(6) 0.04344(16) 0.0100(4) Uani 1 1 d . .
N25 N 0.32534(19) 0.05328(6) 0.22355(16) 0.0109(4) Uani 1 1 d . .
C23 C 0.2778(2) 0.02268(7) 0.0497(2) 0.0115(5) Uani 1 1 d . .
C24 C 0.2385(2) 0.02333(7) 0.1625(2) 0.0118(5) Uani 1 1 d . .
C121 C 0.6417(2) 0.16465(8) 0.4213(2) 0.0155(5) Uani 1 1 d . .
H12A H 0.6600 0.1324 0.4141 0.023 Uiso 1 1 calc R U
H12B H 0.6191 0.1716 0.5026 0.023 Uiso 1 1 calc R U
H12C H 0.7239 0.1816 0.4008 0.023 Uiso 1 1 calc R U
C131 C 0.4792(3) 0.25041(9) 0.4429(2) 0.0199(6) Uani 1 1 d . .
H13A H 0.4201 0.2768 0.4288 0.030 Uiso 1 1 calc R U
H13B H 0.5764 0.2594 0.4409 0.030 Uiso 1 1 calc R U
H13C H 0.4617 0.2376 0.5204 0.030 Uiso 1 1 calc R U
C141 C 0.2407(3) 0.24813(8) 0.2273(2) 0.0215(6) Uani 1 1 d . .
H14A H 0.2362 0.2711 0.2889 0.032 Uiso 1 1 calc R U
H14B H 0.1521 0.2323 0.2194 0.032 Uiso 1 1 calc R U
H14C H 0.2604 0.2625 0.1522 0.032 Uiso 1 1 calc R U
C151 C 0.3079(3) 0.16606(9) 0.0812(2) 0.0200(6) Uani 1 1 d . .
H15A H 0.3778 0.1563 0.0269 0.030 Uiso 1 1 calc R U
H15B H 0.2609 0.1929 0.0493 0.030 Uiso 1 1 calc R U
H15C H 0.2403 0.1420 0.0903 0.030 Uiso 1 1 calc R U
C221 C 0.4606(2) 0.06185(8) -0.0642(2) 0.0145(5) Uani 1 1 d . .
H22A H 0.5298 0.0853 -0.0479 0.022 Uiso 1 1 calc R U
H22B H 0.3938 0.0722 -0.1257 0.022 Uiso 1 1 calc R U
H22C H 0.5064 0.0346 -0.0910 0.022 Uiso 1 1 calc R U
C231 C 0.2222(3) -0.00293(8) -0.0554(2) 0.0162(5) Uani 1 1 d . .
H23A H 0.1448 -0.0218 -0.0327 0.024 Uiso 1 1 calc R U
H23B H 0.2951 -0.0220 -0.0855 0.024 Uiso 1 1 calc R U
H23C H 0.1900 0.0182 -0.1170 0.024 Uiso 1 1 calc R U
C241 C 0.1310(2) -0.00344(8) 0.2215(2) 0.0167(5) Uani 1 1 d . .
H24A H 0.0825 -0.0228 0.1633 0.025 Uiso 1 1 calc R U
H24B H 0.0648 0.0170 0.2564 0.025 Uiso 1 1 calc R U
H24C H 0.1753 -0.0221 0.2836 0.025 Uiso 1 1 calc R U
C251 C 0.3220(3) 0.06399(8) 0.3491(2) 0.0155(5) Uani 1 1 d . .
H25A H 0.4164 0.0642 0.3840 0.023 Uiso 1 1 calc R U
H25B H 0.2672 0.0413 0.3887 0.023 Uiso 1 1 calc R U
H25C H 0.2800 0.0937 0.3587 0.023 Uiso 1 1 calc R U
B B 1.1325(3) 0.13906(8) 0.6378(2) 0.0094(5) Uani 1 1 d . .
C31 C 1.1776(2) 0.19214(8) 0.65158(19) 0.0108(5) Uani 1 1 d . .
C32 C 1.2794(2) 0.20581(8) 0.7366(2) 0.0136(5) Uani 1 1 d . .
H32 H 1.3213 0.1837 0.7871 0.016 Uiso 1 1 calc R U
C33 C 1.3210(3) 0.25032(8) 0.7498(2) 0.0177(5) Uani 1 1 d . .
H33 H 1.3903 0.2580 0.8082 0.021 Uiso 1 1 calc R U
C34 C 1.2620(3) 0.28349(8) 0.6780(2) 0.0188(5) Uani 1 1 d . .
H34 H 1.2931 0.3137 0.6843 0.023 Uiso 1 1 calc R U
C35 C 1.1570(3) 0.27178(8) 0.5972(2) 0.0170(5) Uani 1 1 d . .
H35 H 1.1131 0.2943 0.5494 0.020 Uiso 1 1 calc R U
C36 C 1.1155(2) 0.22715(8) 0.5854(2) 0.0128(5) Uani 1 1 d . .
H36 H 1.0419 0.2201 0.5303 0.015 Uiso 1 1 calc R U
C41 C 1.0544(2) 0.12759(7) 0.50940(19) 0.0099(5) Uani 1 1 d . .
C42 C 1.0880(2) 0.14877(8) 0.40405(19) 0.0122(5) Uani 1 1 d . .
H42 H 1.1535 0.1726 0.4075 0.015 Uiso 1 1 calc R U
C43 C 1.0294(2) 0.13636(8) 0.2947(2) 0.0153(5) Uani 1 1 d . .
H43 H 1.0534 0.1522 0.2260 0.018 Uiso 1 1 calc R U
C44 C 0.9367(2) 0.10125(9) 0.2852(2) 0.0175(5) Uani 1 1 d . .
H44 H 0.8967 0.0927 0.2105 0.021 Uiso 1 1 calc R U
C45 C 0.9029(2) 0.07856(8) 0.3869(2) 0.0162(5) Uani 1 1 d . .
H45 H 0.8408 0.0539 0.3820 0.019 Uiso 1 1 calc R U
C46 C 0.9599(2) 0.09192(8) 0.4957(2) 0.0123(5) Uani 1 1 d . .
H46 H 0.9339 0.0762 0.5642 0.015 Uiso 1 1 calc R U
C51 C 1.2671(2) 0.10482(8) 0.64337(18) 0.0093(4) Uani 1 1 d . .
C52 C 1.4034(2) 0.11839(8) 0.62751(19) 0.0124(5) Uani 1 1 d . .
H52 H 1.4216 0.1495 0.6175 0.015 Uiso 1 1 calc R U
C53 C 1.5139(2) 0.08825(8) 0.6258(2) 0.0145(5) Uani 1 1 d . .
H53 H 1.6050 0.0991 0.6166 0.017 Uiso 1 1 calc R U
C54 C 1.4906(2) 0.04263(8) 0.6375(2) 0.0149(5) Uani 1 1 d . .
H54 H 1.5653 0.0220 0.6361 0.018 Uiso 1 1 calc R U
C55 C 1.3572(3) 0.02745(8) 0.6513(2) 0.0155(5) Uani 1 1 d . .
H55 H 1.3397 -0.0038 0.6586 0.019 Uiso 1 1 calc R U
C56 C 1.2488(2) 0.05795(8) 0.65461(19) 0.0121(5) Uani 1 1 d . .
H56 H 1.1583 0.0468 0.6649 0.014 Uiso 1 1 calc R U
C61 C 1.0304(2) 0.12915(7) 0.74704(19) 0.0095(5) Uani 1 1 d . .
C62 C 1.0800(2) 0.11399(7) 0.8583(2) 0.0118(5) Uani 1 1 d . .
H62 H 1.1752 0.1068 0.8690 0.014 Uiso 1 1 calc R U
C63 C 0.9957(2) 0.10904(8) 0.9533(2) 0.0145(5) Uani 1 1 d . .
H63 H 1.0339 0.0987 1.0270 0.017 Uiso 1 1 calc R U
C64 C 0.8557(2) 0.11910(8) 0.9409(2) 0.0142(5) Uani 1 1 d . .
H64 H 0.7975 0.1158 1.0055 0.017 Uiso 1 1 calc R U
C65 C 0.8028(2) 0.13406(8) 0.8324(2) 0.0159(5) Uani 1 1 d . .
H65 H 0.7072 0.1410 0.8222 0.019 Uiso 1 1 calc R U
C66 C 0.8887(2) 0.13899(8) 0.7387(2) 0.0127(5) Uani 1 1 d . .
H66 H 0.8497 0.1495 0.6654 0.015 Uiso 1 1 calc R U

loop_
_atom_site_aniso_label
_atom_site_aniso_U_11
_atom_site_aniso_U_22
_atom_site_aniso_U_33
_atom_site_aniso_U_23
_atom_site_aniso_U_13
_atom_site_aniso_U_12
P 0.0079(3) 0.0154(3) 0.0195(3) -0.0064(3) 0.0001(2) -0.0007(2)
C11 0.0094(11) 0.0129(12) 0.0132(11) -0.0012(9) 0.0012(9) -0.0030(9)
N12 0.0095(10) 0.0115(10) 0.0123(10) -0.0002(8) 0.0021(8) -0.0021(8)
N15 0.0089(10) 0.0132(10) 0.0136(10) -0.0023(8) -0.0013(8) -0.0010(8)
C13 0.0103(12) 0.0113(11) 0.0145(11) -0.0006(9) 0.0040(9) -0.0012(9)
C14 0.0118(12) 0.0129(12) 0.0160(12) 0.0003(9) 0.0038(9) -0.0024(9)
C21 0.0102(11) 0.0106(11) 0.0130(11) -0.0006(9) -0.0003(9) 0.0032(9)
N22 0.0090(10) 0.0105(9) 0.0106(9) -0.0027(7) 0.0006(7) -0.0007(7)
N25 0.0093(10) 0.0107(10) 0.0126(10) -0.0013(8) -0.0003(8) 0.0016(8)
C23 0.0088(11) 0.0107(11) 0.0150(12) 0.0005(9) -0.0013(9) 0.0018(9)
C24 0.0086(11) 0.0093(11) 0.0172(12) 0.0005(9) -0.0018(9) 0.0027(9)
C121 0.0118(12) 0.0209(13) 0.0138(12) 0.0013(10) 0.0002(9) -0.0004(10)
C131 0.0166(13) 0.0227(14) 0.0205(13) -0.0081(11) 0.0010(10) -0.0019(11)
C141 0.0183(13) 0.0147(12) 0.0314(15) -0.0017(11) 0.0005(11) 0.0020(10)
C151 0.0171(13) 0.0231(14) 0.0189(13) -0.0045(11) -0.0081(10) 0.0005(11)
C221 0.0126(12) 0.0163(12) 0.0146(12) -0.0012(9) 0.0020(9) -0.0001(10)
C231 0.0158(13) 0.0157(12) 0.0165(12) -0.0008(10) -0.0034(10) -0.0027(10)
C241 0.0127(12) 0.0168(12) 0.0208(13) 0.0011(10) 0.0021(10) -0.0015(10)
C251 0.0175(13) 0.0170(13) 0.0121(11) -0.0020(9) 0.0007(9) 0.0047(10)
B 0.0086(12) 0.0094(12) 0.0102(12) 0.0010(10) -0.0005(10) -0.0008(10)
C31 0.0084(11) 0.0144(12) 0.0102(11) -0.0014(9) 0.0062(9) 0.0000(9)
C32 0.0122(12) 0.0152(12) 0.0137(11) -0.0029(9) 0.0026(9) 0.0007(9)
C33 0.0133(13) 0.0206(13) 0.0197(13) -0.0104(10) 0.0047(10) -0.0048(10)
C34 0.0200(14) 0.0113(12) 0.0258(14) -0.0086(10) 0.0095(11) -0.0030(10)
C35 0.0172(13) 0.0122(12) 0.0224(13) 0.0007(10) 0.0092(10) 0.0048(10)
C36 0.0088(11) 0.0143(12) 0.0157(12) -0.0023(9) 0.0045(9) 0.0007(9)
C41 0.0074(11) 0.0094(11) 0.0128(11) -0.0005(9) -0.0004(9) 0.0051(9)
C42 0.0092(11) 0.0133(11) 0.0145(12) -0.0008(9) 0.0025(9) 0.0000(9)
C43 0.0166(12) 0.0193(13) 0.0103(11) 0.0025(9) 0.0025(9) 0.0045(10)
C44 0.0161(12) 0.0242(13) 0.0116(12) -0.0061(10) -0.0058(9) 0.0074(11)
C45 0.0120(12) 0.0168(12) 0.0195(13) -0.0034(10) -0.0008(10) -0.0027(10)
C46 0.0108(12) 0.0127(12) 0.0135(12) 0.0019(9) 0.0003(9) -0.0001(9)
C51 0.0108(11) 0.0124(11) 0.0046(10) -0.0012(9) -0.0010(8) -0.0011(9)
C52 0.0136(12) 0.0113(11) 0.0123(11) 0.0012(9) 0.0005(9) -0.0008(9)
C53 0.0089(12) 0.0202(13) 0.0147(12) 0.0018(10) 0.0014(9) 0.0003(9)
C54 0.0150(12) 0.0157(12) 0.0139(12) 0.0000(10) -0.0025(9) 0.0055(10)
C55 0.0193(13) 0.0103(12) 0.0165(12) -0.0005(9) -0.0032(10) -0.0008(10)
C56 0.0096(11) 0.0143(12) 0.0120(11) 0.0009(9) -0.0020(9) -0.0034(9)
C61 0.0091(11) 0.0069(11) 0.0124(11) -0.0030(9) 0.0005(9) -0.0025(9)
C62 0.0085(11) 0.0131(12) 0.0138(11) -0.0014(9) 0.0013(9) -0.0011(9)
C63 0.0162(12) 0.0160(12) 0.0110(11) 0.0002(9) -0.0001(9) -0.0040(10)
C64 0.0133(12) 0.0158(12) 0.0142(12) -0.0030(9) 0.0070(9) -0.0063(10)
C65 0.0108(12) 0.0164(12) 0.0205(13) -0.0006(10) 0.0025(10) 0.0003(10)
C66 0.0122(12) 0.0128(12) 0.0128(11) 0.0021(9) -0.0017(9) 0.0023(9)

loop_
_atom_type_symbol
_atom_type_description
_atom_type_scat_dispersion_real
_atom_type_scat_dispersion_imag
_atom_type_scat_source
C C 0.0033 0.0016 'International Tables Vol C Tables 4.2.6.8 and 6.1.1.4'
H H 0.0000 0.0000 'International Tables Vol C Tables 4.2.6.8 and 6.1.1.4'
B B 0.0013 0.0007 'International Tables Vol C Tables 4.2.6.8 and 6.1.1.4'
N N 0.0061 0.0033 'International Tables Vol C Tables 4.2.6.8 and 6.1.1.4'
P P 0.1023 0.0942 'International Tables Vol C Tables 4.2.6.8 and 6.1.1.4'

loop_
_geom_angle_atom_site_label_1
_geom_angle_atom_site_label_2
_geom_angle_atom_site_label_3
_geom_angle
C11 P C21 98.30(10)
N12 C11 N15 105.47(19)
N12 C11 P 124.92(17)
N15 C11 P 128.95(17)
C11 N12 C13 110.43(19)
C11 N12 C121 124.72(19)
C13 N12 C121 124.81(19)
C11 N15 C14 110.45(18)
C11 N15 C151 124.06(19)
C14 N15 C151 124.81(19)
C14 C13 N12 106.8(2)
C14 C13 C131 131.1(2)
N12 C13 C131 122.0(2)
C13 C14 N15 106.8(2)
C13 C14 C141 130.3(2)
N15 C14 C141 122.9(2)
N25 C21 N22 105.76(19)
N25 C21 P 128.14(17)
N22 C21 P 125.43(17)
C21 N22 C23 110.10(18)
C21 N22 C221 125.28(19)
C23 N22 C221 124.60(18)
C21 N25 C24 110.28(18)
C21 N25 C251 123.83(19)
C24 N25 C251 125.87(19)
C24 C23 N22 106.97(19)
C24 C23 C231 130.9(2)
N22 C23 C231 122.1(2)
C23 C24 N25 106.9(2)
C23 C24 C241 130.5(2)
N25 C24 C241 122.5(2)
N12 C121 H12A 109.5
N12 C121 H12B 109.5
H12A C121 H12B 109.5
N12 C121 H12C 109.5
H12A C121 H12C 109.5
H12B C121 H12C 109.5
C13 C131 H13A 109.5
C13 C131 H13B 109.5
H13A C131 H13B 109.5
C13 C131 H13C 109.5
H13A C131 H13C 109.5
H13B C131 H13C 109.5
C14 C141 H14A 109.5
C14 C141 H14B 109.5
H14A C141 H14B 109.5
C14 C141 H14C 109.5
H14A C141 H14C 109.5
H14B C141 H14C 109.5
N15 C151 H15A 109.5
N15 C151 H15B 109.5
H15A C151 H15B 109.5
N15 C151 H15C 109.5
H15A C151 H15C 109.5
H15B C151 H15C 109.5
N22 C221 H22A 109.5
N22 C221 H22B 109.5
H22A C221 H22B 109.5
N22 C221 H22C 109.5
H22A C221 H22C 109.5
H22B C221 H22C 109.5
C23 C231 H23A 109.5
C23 C231 H23B 109.5
H23A C231 H23B 109.5
C23 C231 H23C 109.5
H23A C231 H23C 109.5
H23B C231 H23C 109.5
C24 C241 H24A 109.5
C24 C241 H24B 109.5
H24A C241 H24B 109.5
C24 C241 H24C 109.5
H24A C241 H24C 109.5
H24B C241 H24C 109.5
N25 C251 H25A 109.5
N25 C251 H25B 109.5
H25A C251 H25B 109.5
N25 C251 H25C 109.5
H25A C251 H25C 109.5
H25B C251 H25C 109.5
C31 B C41 113.10(18)
C31 B C61 105.46(17)
C41 B C61 111.19(18)
C31 B C51 112.47(18)
C41 B C51 103.63(17)
C61 B C51 111.15(18)
C36 C31 C32 114.9(2)
C36 C31 B 123.8(2)
C32 C31 B 121.2(2)
C33 C32 C31 122.6(2)
C33 C32 H32 118.7
C31 C32 H32 118.7
C34 C33 C32 120.4(2)
C34 C33 H33 119.8
C32 C33 H33 119.8
C35 C34 C33 118.8(2)
C35 C34 H34 120.6
C33 C34 H34 120.6
C34 C35 C36 120.3(2)
C34 C35 H35 119.9
C36 C35 H35 119.9
C35 C36 C31 122.8(2)
C35 C36 H36 118.6
C31 C36 H36 118.6
C42 C41 C46 114.9(2)
C42 C41 B 123.1(2)
C46 C41 B 121.65(19)
C43 C42 C41 122.7(2)
C43 C42 H42 118.7
C41 C42 H42 118.7
C44 C43 C42 120.6(2)
C44 C43 H43 119.7
C42 C43 H43 119.7
C43 C44 C45 118.7(2)
C43 C44 H44 120.6
C45 C44 H44 120.6
C46 C45 C44 120.1(2)
C46 C45 H45 120.0
C44 C45 H45 120.0
C45 C46 C41 123.0(2)
C45 C46 H46 118.5
C41 C46 H46 118.5
C52 C51 C56 114.8(2)
C52 C51 B 124.4(2)
C56 C51 B 120.66(19)
C53 C52 C51 123.0(2)
C53 C52 H52 118.5
C51 C52 H52 118.5
C54 C53 C52 120.0(2)
C54 C53 H53 120.0
C52 C53 H53 120.0
C53 C54 C55 119.2(2)
C53 C54 H54 120.4
C55 C54 H54 120.4
C54 C55 C56 120.0(2)
C54 C55 H55 120.0
C56 C55 H55 120.0
C55 C56 C51 123.0(2)
C55 C56 H56 118.5
C51 C56 H56 118.5
C66 C61 C62 114.9(2)
C66 C61 B 122.09(19)
C62 C61 B 122.76(19)
C63 C62 C61 122.8(2)
C63 C62 H62 118.6
C61 C62 H62 118.6
C64 C63 C62 120.2(2)
C64 C63 H63 119.9
C62 C63 H63 119.9
C65 C64 C63 118.7(2)
C65 C64 H64 120.7
C63 C64 H64 120.7
C64 C65 C66 120.3(2)
C64 C65 H65 119.9
C66 C65 H65 119.9
C65 C66 C61 123.0(2)
C65 C66 H66 118.5
C61 C66 H66 118.5

loop_
_geom_bond_atom_site_label_1
_geom_bond_atom_site_label_2
_geom_bond_distance
P C11 1.801(2)
P C21 1.812(2)
C11 N12 1.353(3)
C11 N15 1.356(3)
N12 C13 1.394(3)
N12 C121 1.459(3)
N15 C14 1.393(3)
N15 C151 1.460(3)
C13 C14 1.349(3)
C13 C131 1.485(3)
C14 C141 1.484(3)
C21 N25 1.352(3)
C21 N22 1.358(3)
N22 C23 1.387(3)
N22 C221 1.463(3)
N25 C24 1.389(3)
N25 C251 1.461(3)
C23 C24 1.352(3)
C23 C231 1.496(3)
C24 C241 1.493(3)
C121 H12A 0.9800
C121 H12B 0.9800
C121 H12C 0.9800
C131 H13A 0.9800
C131 H13B 0.9800
C131 H13C 0.9800
C141 H14A 0.9800
C141 H14B 0.9800
C141 H14C 0.9800
C151 H15A 0.9800
C151 H15B 0.9800
C151 H15C 0.9800
C221 H22A 0.9800
C221 H22B 0.9800
C221 H22C 0.9800
C231 H23A 0.9800
C231 H23B 0.9800
C231 H23C 0.9800
C241 H24A 0.9800
C241 H24B 0.9800
C241 H24C 0.9800
C251 H25A 0.9800
C251 H25B 0.9800
C251 H25C 0.9800
B C31 1.644(3)
B C41 1.647(3)
B C61 1.647(3)
B C51 1.654(3)
C31 C36 1.404(3)
C31 C32 1.408(3)
C32 C33 1.391(3)
C32 H32 0.9500
C33 C34 1.386(4)
C33 H33 0.9500
C34 C35 1.383(4)
C34 H34 0.9500
C35 C36 1.392(3)
C35 H35 0.9500
C36 H36 0.9500
C41 C42 1.403(3)
C41 C46 1.406(3)
C42 C43 1.391(3)
C42 H42 0.9500
C43 C44 1.379(3)
C43 H43 0.9500
C44 C45 1.389(3)
C44 H44 0.9500
C45 C46 1.387(3)
C45 H45 0.9500
C46 H46 0.9500
C51 C52 1.401(3)
C51 C56 1.412(3)
C52 C53 1.397(3)
C52 H52 0.9500
C53 C54 1.384(3)
C53 H53 0.9500
C54 C55 1.385(3)
C54 H54 0.9500
C55 C56 1.390(3)
C55 H55 0.9500
C56 H56 0.9500
C61 C66 1.403(3)
C61 C62 1.404(3)
C62 C63 1.390(3)
C62 H62 0.9500
C63 C64 1.390(3)
C63 H63 0.9500
C64 C65 1.385(3)
C64 H64 0.9500
C65 C66 1.388(3)
C65 H65 0.9500
C66 H66 0.9500

loop_
_geom_torsion_atom_site_label_1
_geom_torsion_atom_site_label_2
_geom_torsion_atom_site_label_3
_geom_torsion_atom_site_label_4
_geom_torsion
C21 P C11 N12 140.7(2)
C21 P C11 N15 -50.0(2)
N15 C11 N12 C13 -1.1(2)
P C11 N12 C13 170.21(17)
N15 C11 N12 C121 -178.89(19)
P C11 N12 C121 -7.5(3)
N12 C11 N15 C14 0.2(2)
P C11 N15 C14 -170.71(17)
N12 C11 N15 C151 171.1(2)
P C11 N15 C151 0.3(3)
C11 N12 C13 C14 1.7(3)
C121 N12 C13 C14 179.5(2)
C11 N12 C13 C131 -176.6(2)
C121 N12 C13 C131 1.2(3)
N12 C13 C14 N15 -1.5(2)
C131 C13 C14 N15 176.5(2)
N12 C13 C14 C141 178.8(2)
C131 C13 C14 C141 -3.2(4)
C11 N15 C14 C13 0.9(3)
C151 N15 C14 C13 -170.0(2)
C11 N15 C14 C141 -179.4(2)
C151 N15 C14 C141 9.7(3)
C11 P C21 N25 -64.3(2)
C11 P C21 N22 126.4(2)
N25 C21 N22 C23 -0.5(2)
P C21 N22 C23 170.76(16)
N25 C21 N22 C221 178.3(2)
P C21 N22 C221 -10.4(3)
N22 C21 N25 C24 0.7(2)
P C21 N25 C24 -170.22(17)
N22 C21 N25 C251 178.93(19)
P C21 N25 C251 8.0(3)
C21 N22 C23 C24 0.1(2)
C221 N22 C23 C24 -178.8(2)
C21 N22 C23 C231 -179.9(2)
C221 N22 C23 C231 1.3(3)
N22 C23 C24 N25 0.3(2)
C231 C23 C24 N25 -179.7(2)
N22 C23 C24 C241 -175.9(2)
C231 C23 C24 C241 4.1(4)
C21 N25 C24 C23 -0.7(3)
C251 N25 C24 C23 -178.8(2)
C21 N25 C24 C241 175.9(2)
C251 N25 C24 C241 -2.2(3)
C41 B C31 C36 22.4(3)
C61 B C31 C36 -99.3(2)
C51 B C31 C36 139.4(2)
C41 B C31 C32 -160.6(2)
C61 B C31 C32 77.7(2)
C51 B C31 C32 -43.6(3)
C36 C31 C32 C33 -3.5(3)
B C31 C32 C33 179.3(2)
C31 C32 C33 C34 0.2(4)
C32 C33 C34 C35 2.9(4)
C33 C34 C35 C36 -2.4(3)
C34 C35 C36 C31 -1.2(4)
C32 C31 C36 C35 4.0(3)
B C31 C36 C35 -178.9(2)
C31 B C41 C42 34.4(3)
C61 B C41 C42 152.8(2)
C51 B C41 C42 -87.7(2)
C31 B C41 C46 -153.2(2)
C61 B C41 C46 -34.8(3)
C51 B C41 C46 84.7(2)
C46 C41 C42 C43 1.8(3)
B C41 C42 C43 174.7(2)
C41 C42 C43 C44 -1.7(4)
C42 C43 C44 C45 0.1(4)
C43 C44 C45 C46 1.3(4)
C44 C45 C46 C41 -1.2(4)
C42 C41 C46 C45 -0.4(3)
B C41 C46 C45 -173.4(2)
C31 B C51 C52 -17.3(3)
C41 B C51 C52 105.2(2)
C61 B C51 C52 -135.3(2)
C31 B C51 C56 168.47(19)
C41 B C51 C56 -69.0(2)
C61 B C51 C56 50.5(3)
C56 C51 C52 C53 -1.5(3)
B C51 C52 C53 -176.1(2)
C51 C52 C53 C54 1.5(3)
C52 C53 C54 C55 -0.3(3)
C53 C54 C55 C56 -0.7(3)
C54 C55 C56 C51 0.6(3)
C52 C51 C56 C55 0.5(3)
B C51 C56 C55 175.3(2)
C31 B C61 C66 84.3(2)
C41 B C61 C66 -38.6(3)
C51 B C61 C66 -153.5(2)
C31 B C61 C62 -90.0(2)
C41 B C61 C62 147.0(2)
C51 B C61 C62 32.1(3)
C66 C61 C62 C63 0.0(3)
B C61 C62 C63 174.7(2)
C61 C62 C63 C64 0.2(4)
C62 C63 C64 C65 0.0(3)
C63 C64 C65 C66 -0.3(3)
C64 C65 C66 C61 0.4(4)
C62 C61 C66 C65 -0.3(3)
B C61 C66 C65 -175.1(2)
